data_4001084
loop_
_publ_author_name
'G\'andara, F.'
'Gomez-Lor, B.'
'Guti\'errez-Puebla, E.'
'Iglesias, M.'
'Monge, M. A.'
'Proserpio, D. M.'
'Snejko, N.'

_publ_section_title
;
 An Indium Layered MOF as Recyclable Lewis Acid Catalyst
;
_journal_issue 1
_journal_name_full 'Chemistry of Materials'
_journal_page_first 72
_journal_paper_doi 10.1021/cm071079a
_journal_volume 20
_journal_year 2008
_chemical_formula_moiety 'C20 H9 F6 In O5'
_chemical_formula_sum 'C20 H9 F6 In O5'
_chemical_formula_weight 558.09
_chemical_name_systematic
; 
 ? 
;
_space_group_IT_number 70
_symmetry_cell_setting orthorhombic
_symmetry_space_group_name_Hall '-F 2uv 2vw'
_symmetry_space_group_name_H-M 'F d d d :2'
_atom_sites_solution_hydrogens geom
_atom_sites_solution_primary direct
_atom_sites_solution_secondary difmap
_audit_creation_method SHELXL-97
_cell_angle_alpha 90.00
_cell_angle_beta 90.00
_cell_angle_gamma 90.00
_cell_formula_units_Z 16
_cell_length_a 7.1213(5)
_cell_length_b 25.8933(17)
_cell_length_c 43.629(3)
_cell_measurement_reflns_used 2727
_cell_measurement_temperature 295(2)
_cell_measurement_theta_max 30.58
_cell_measurement_theta_min 3.00
_cell_volume 8044.9(10)
_computing_cell_refinement 'Bruker SMART'
_computing_data_collection 'Bruker SMART'
_computing_data_reduction 'Bruker SAINT'
_computing_molecular_graphics 'Bruker SHELXTL'
_computing_publication_material 'Bruker SHELXTL'
_computing_structure_refinement 'SHELXL-97 (Sheldrick, 1997)'
_computing_structure_solution 'SHELXS-97 (Sheldrick, 1990)'
_diffrn_ambient_temperature 295(2)
_diffrn_measured_fraction_theta_full 0.956
_diffrn_measured_fraction_theta_max 0.956
_diffrn_measurement_device_type 'CCD area detector'
_diffrn_measurement_method 'phi and omega scans'
_diffrn_radiation_monochromator graphite
_diffrn_radiation_source 'fine-focus sealed tube'
_diffrn_radiation_type MoK\a
_diffrn_radiation_wavelength 0.71073
_diffrn_reflns_av_R_equivalents 0.0559
_diffrn_reflns_av_sigmaI/netI 0.0494
_diffrn_reflns_limit_h_max 8
_diffrn_reflns_limit_h_min -9
_diffrn_reflns_limit_k_max 33
_diffrn_reflns_limit_k_min -31
_diffrn_reflns_limit_l_max 30
_diffrn_reflns_limit_l_min -57
_diffrn_reflns_number 8438
_diffrn_reflns_theta_full 28.29
_diffrn_reflns_theta_max 28.29
_diffrn_reflns_theta_min 1.83
_exptl_absorpt_coefficient_mu 1.260
_exptl_absorpt_correction_T_max 0.9513
_exptl_absorpt_correction_T_min 0.7690
_exptl_absorpt_correction_type multi-scan
_exptl_absorpt_process_details SADABS
_exptl_crystal_colour colorless
_exptl_crystal_density_diffrn 1.843
_exptl_crystal_density_method 'not measured'
_exptl_crystal_description Prismatic
_exptl_crystal_F_000 4352
_exptl_crystal_size_max 0.22
_exptl_crystal_size_mid 0.16
_exptl_crystal_size_min 0.04
_refine_diff_density_max 0.923
_refine_diff_density_min -1.418
_refine_diff_density_rms 0.125
_refine_ls_extinction_method none
_refine_ls_goodness_of_fit_ref 1.264
_refine_ls_hydrogen_treatment constr
_refine_ls_matrix_type full
_refine_ls_number_parameters 136
_refine_ls_number_reflns 2397
_refine_ls_number_restraints 1
_refine_ls_restrained_S_all 1.268
_refine_ls_R_factor_all 0.0864
_refine_ls_R_factor_gt 0.0643
_refine_ls_shift/su_max 0.003
_refine_ls_shift/su_mean 0.000
_refine_ls_structure_factor_coef Fsqd
_refine_ls_weighting_details 'calc w=1/[\s^2^(Fo^2^)+(0.0142P)^2^+145.2817P] where P=(Fo^2^+2Fc^2^)/3'
_refine_ls_weighting_scheme calc
_refine_ls_wR_factor_gt 0.1076
_refine_ls_wR_factor_ref 0.1135
_reflns_number_gt 2007
_reflns_number_total 2397
_reflns_threshold_expression >2sigma(I)
_cod_data_source_file cm071079a-file003.cif
_cod_data_source_block In(OH)L.0.5Py
_cod_depositor_comments
;
The following automatic conversions were performed:

'_symmetry_cell_setting' value 'Orthorhombic' changed to
'orthorhombic' according to
/home/saulius/struct/CIF-dictionaries/cif_core.dic dictionary named
'cif_core.dic' version 2.4.1 from 2010-06-29.

Automatic conversion script
Id: cif_fix_values 1715 2011-07-08 13:25:40Z adriana 
;
_cod_original_sg_symbol_H-M Fddd
_cod_database_code 4001084

loop_
_symmetry_equiv_pos_as_xyz
'x, y, z'
'-x+3/4, -y+3/4, z'
'-x+3/4, y, -z+3/4'
'x, -y+3/4, -z+3/4'
'x, y+1/2, z+1/2'
'-x+3/4, -y+5/4, z+1/2'
'-x+3/4, y+1/2, -z+5/4'
'x, -y+5/4, -z+5/4'
'x+1/2, y, z+1/2'
'-x+5/4, -y+3/4, z+1/2'
'-x+5/4, y, -z+5/4'
'x+1/2, -y+3/4, -z+5/4'
'x+1/2, y+1/2, z'
'-x+5/4, -y+5/4, z'
'-x+5/4, y+1/2, -z+3/4'
'x+1/2, -y+5/4, -z+3/4'
'-x, -y, -z'
'x-3/4, y-3/4, -z'
'x-3/4, -y, z-3/4'
'-x, y-3/4, z-3/4'
'-x, -y+1/2, -z+1/2'
'x-3/4, y-1/4, -z+1/2'
'x-3/4, -y+1/2, z-1/4'
'-x, y-1/4, z-1/4'
'-x+1/2, -y, -z+1/2'
'x-1/4, y-3/4, -z+1/2'
'x-1/4, -y, z-1/4'
'-x+1/2, y-3/4, z-1/4'
'-x+1/2, -y+1/2, -z'
'x-1/4, y-1/4, -z'
'x-1/4, -y+1/2, z-3/4'
'-x+1/2, y-1/4, z-3/4'

loop_
_atom_site_label
_atom_site_type_symbol
_atom_site_fract_x
_atom_site_fract_y
_atom_site_fract_z
_atom_site_U_iso_or_equiv
_atom_site_adp_type
_atom_site_occupancy
_atom_site_symmetry_multiplicity
_atom_site_calc_flag
_atom_site_refinement_flags
In1 In 1.1250 -0.11497(2) 0.1250 0.02209(15) Uani 1 2 d S
C1 C 0.8618(9) -0.0473(2) 0.08688(13) 0.0308(12) Uani 1 1 d .
C2 C 0.8148(8) -0.0017(2) 0.06742(13) 0.0282(12) Uani 1 1 d .
C3 C 0.6417(9) 0.0219(2) 0.07195(14) 0.0382(14) Uani 1 1 d .
H3 H 0.5614 0.0096 0.0871 0.046 Uiso 1 1 calc R
C4 C 0.5879(8) 0.0635(2) 0.05415(14) 0.0330(14) Uani 1 1 d .
H4 H 0.4738 0.0799 0.0579 0.040 Uiso 1 1 calc R
C5 C 0.7035(8) 0.0810(2) 0.03077(12) 0.0258(11) Uani 1 1 d .
C6 C 0.8758(9) 0.0571(2) 0.02636(13) 0.0367(13) Uani 1 1 d .
H6 H 0.9536 0.0682 0.0106 0.044 Uiso 1 1 calc R
C7 C 0.9340(8) 0.0170(2) 0.04514(14) 0.0338(13) Uani 1 1 d .
H7 H 1.0529 0.0027 0.0427 0.041 Uiso 1 1 calc R
C8 C 0.6250 0.1250 0.01043(17) 0.0299(16) Uani 1 2 d S
C9 C 0.7748(11) 0.1499(3) -0.01070(16) 0.0479(18) Uani 1 1 d .
F1 F 0.8349(7) 0.11795(18) -0.03265(9) 0.0696(14) Uani 1 1 d .
F2 F 0.9256(6) 0.16491(16) 0.00530(11) 0.0589(12) Uani 1 1 d .
F3 F 0.7082(7) 0.19181(17) -0.02470(10) 0.0720(14) Uani 1 1 d .
O1 O 1.3750 -0.1250 0.10086(12) 0.0334(12) Uani 1 2 d S
O2 O 0.7289(6) -0.07482(18) 0.09536(13) 0.0533(14) Uani 1 1 d .
O3 O 1.0328(6) -0.05536(15) 0.09377(10) 0.0364(10) Uani 1 1 d .
H1 H 1.3750 -0.1250 0.0816 0.08(4) Uiso 1 2 d SR
C101 C 0.2947(6) 0.09812(15) 0.12494(10) 0.210(9) Uiso 1 1 d RD
C100 C 0.1250(6) 0.07330(15) 0.12500(10) 0.176(10) Uiso 1 2 d SRD

loop_
_atom_site_aniso_label
_atom_site_aniso_U_11
_atom_site_aniso_U_22
_atom_site_aniso_U_33
_atom_site_aniso_U_23
_atom_site_aniso_U_13
_atom_site_aniso_U_12
In1 0.0144(2) 0.0202(2) 0.0316(2) 0.000 -0.0013(2) 0.000
C1 0.030(3) 0.027(3) 0.035(3) 0.006(2) 0.000(3) 0.002(2)
C2 0.027(3) 0.024(3) 0.034(3) 0.004(2) -0.001(2) -0.001(2)
C3 0.028(3) 0.042(3) 0.044(3) 0.010(3) 0.011(3) 0.005(3)
C4 0.024(3) 0.030(3) 0.045(3) 0.006(2) 0.008(2) 0.008(2)
C5 0.031(3) 0.024(3) 0.023(3) 0.001(2) 0.001(2) 0.003(2)
C6 0.038(3) 0.035(3) 0.037(3) 0.009(2) 0.014(3) 0.003(3)
C7 0.024(3) 0.033(3) 0.044(3) 0.007(3) 0.003(2) 0.007(2)
C8 0.037(4) 0.022(4) 0.031(4) 0.000 0.000 0.004(3)
C9 0.060(5) 0.040(4) 0.044(4) 0.017(3) 0.014(4) 0.015(3)
F1 0.095(4) 0.072(3) 0.041(2) 0.008(2) 0.030(2) 0.032(3)
F2 0.046(3) 0.054(3) 0.077(3) 0.013(2) 0.021(2) -0.0051(19)
F3 0.090(4) 0.058(3) 0.068(3) 0.039(2) 0.025(3) 0.025(2)
O1 0.020(3) 0.051(4) 0.029(3) 0.000 0.000 0.002(3)
O2 0.034(3) 0.046(3) 0.080(4) 0.037(3) -0.006(3) -0.006(2)
O3 0.028(2) 0.036(2) 0.045(2) 0.0121(19) -0.0042(19) -0.0013(18)

loop_
_atom_type_symbol
_atom_type_description
_atom_type_scat_dispersion_real
_atom_type_scat_dispersion_imag
_atom_type_scat_source
C C 0.0033 0.0016 'International Tables Vol C Tables 4.2.6.8 and 6.1.1.4'
H H 0.0000 0.0000 'International Tables Vol C Tables 4.2.6.8 and 6.1.1.4'
O O 0.0106 0.0060 'International Tables Vol C Tables 4.2.6.8 and 6.1.1.4'
In In -0.7276 1.3100 'International Tables Vol C Tables 4.2.6.8 and 6.1.1.4'
F F 0.0171 0.0103 'International Tables Vol C Tables 4.2.6.8 and 6.1.1.4'

loop_
_geom_angle_atom_site_label_1
_geom_angle_atom_site_label_2
_geom_angle_atom_site_label_3
_geom_angle
_geom_angle_site_symmetry_1
_geom_angle_site_symmetry_3
O1 In1 O1 165.68(3) . 11_654
O1 In1 O2 84.25(15) . 2_645
O1 In1 O2 85.41(16) 11_654 2_645
O1 In1 O2 85.41(16) . 12_544
O1 In1 O2 84.25(15) 11_654 12_544
O2 In1 O2 87.4(3) 2_645 12_544
O1 In1 O3 91.71(15) . .
O1 In1 O3 98.52(14) 11_654 .
O2 In1 O3 91.96(19) 2_645 .
O2 In1 O3 177.10(18) 12_544 .
O1 In1 O3 98.52(14) . 11_654
O1 In1 O3 91.71(15) 11_654 11_654
O2 In1 O3 177.10(18) 2_645 11_654
O2 In1 O3 91.96(19) 12_544 11_654
O3 In1 O3 88.8(2) . 11_654
O2 C1 O3 124.5(5) . .
O2 C1 C2 116.9(5) . .
O3 C1 C2 118.6(5) . .
C7 C2 C3 119.5(5) . .
C7 C2 C1 122.7(5) . .
C3 C2 C1 117.8(5) . .
C4 C3 C2 120.6(5) . .
C4 C3 H3 119.7 . .
C2 C3 H3 119.7 . .
C3 C4 C5 120.2(5) . .
C3 C4 H4 119.9 . .
C5 C4 H4 119.9 . .
C4 C5 C6 118.8(5) . .
C4 C5 C8 116.6(5) . .
C6 C5 C8 124.6(5) . .
C7 C6 C5 121.1(5) . .
C7 C6 H6 119.5 . .
C5 C6 H6 119.5 . .
C2 C7 C6 119.7(5) . .
C2 C7 H7 120.1 . .
C6 C7 H7 120.1 . .
C5 C8 C5 110.1(6) . 14_545
C5 C8 C9 106.5(3) . 14_545
C5 C8 C9 113.5(3) 14_545 14_545
C5 C8 C9 113.5(3) . .
C5 C8 C9 106.5(3) 14_545 .
C9 C8 C9 107.0(8) 14_545 .
F3 C9 F1 106.8(6) . .
F3 C9 F2 106.7(6) . .
F1 C9 F2 107.3(6) . .
F3 C9 C8 111.5(5) . .
F1 C9 C8 112.9(6) . .
F2 C9 C8 111.3(5) . .
In1 O1 In1 119.3(2) . 2_745
In1 O1 H1 120.4 . .
In1 O1 H1 120.3 2_745 .
C1 O2 In1 148.8(4) . 2_645
C1 O3 In1 123.8(4) . .
C100 C101 C101 118.0 . 8_544
C101 C100 C101 123.99(16) 11_454 .

loop_
_geom_bond_atom_site_label_1
_geom_bond_atom_site_label_2
_geom_bond_distance
_geom_bond_site_symmetry_2
In1 O1 2.085(3) .
In1 O1 2.085(3) 11_654
In1 O2 2.157(4) 2_645
In1 O2 2.157(4) 12_544
In1 O3 2.161(4) .
In1 O3 2.161(4) 11_654
C1 O2 1.241(7) .
C1 O3 1.272(7) .
C1 C2 1.494(7) .
C2 C7 1.378(8) .
C2 C3 1.390(8) .
C3 C4 1.382(8) .
C3 H3 0.9300 .
C4 C5 1.387(8) .
C4 H4 0.9300 .
C5 C6 1.387(8) .
C5 C8 1.548(6) .
C6 C7 1.387(8) .
C6 H6 0.9300 .
C7 H7 0.9300 .
C8 C5 1.548(6) 14_545
C8 C9 1.550(8) 14_545
C8 C9 1.550(8) .
C9 F3 1.333(7) .
C9 F1 1.336(8) .
C9 F2 1.338(9) .
O1 In1 2.085(3) 2_745
O1 H1 0.8410 .
O2 In1 2.157(4) 2_645
C101 C100 1.3685 .
C101 C101 1.392(8) 8_544
C100 C101 1.369(7) 11_454
